data_4106506
loop_
_publ_author_name
'Seungwoo Hong'
'Yong-Min Lee'
'Kyung-Bin Cho'
'Karuppasamy Sundaravel'
'Jaeheung Cho'
'Myoung Jin Kim'
'Woonsup Shin'
'Wonwoo Nam'

_publ_section_title
;
 Ligand Topology Effect on the Reactivity of a Mononuclear Nonheme
 Iron(IV)-Oxo Complex in Oxygenation Reactions
;
_journal_name_full 'Journal of the American Chemical Society'
_journal_page_first 11876
_journal_page_last 11879
_journal_paper_doi 10.1021/ja204008u
_journal_volume 133
_journal_year 2011
_chemical_formula_moiety 'C32 H34 F6 Fe N6 O6 S2'
_chemical_formula_sum 'C32 H34 F6 Fe N6 O6 S2'
_chemical_formula_weight 832.62
_chemical_name_common 'cis-beta iron(II)(BQCN)(CH~3~CN)~2~ triflate'
_chemical_name_systematic
; 
 cis-beta-Fe(II)(C~26~H~28~N~4~)(CH~3~CN)~2~(CF~3~SO~3~)~2~
;
_space_group_IT_number 61
_symmetry_cell_setting orthorhombic
_symmetry_space_group_name_Hall '-P 2ac 2ab'
_symmetry_space_group_name_H-M 'P b c a'
_atom_sites_solution_hydrogens geom
_atom_sites_solution_primary direct
_atom_sites_solution_secondary difmap
_audit_creation_method SHELXL-97
_cell_angle_alpha 90.00
_cell_angle_beta 90.00
_cell_angle_gamma 90.00
_cell_formula_units_Z 8
_cell_length_a 10.0640(5)
_cell_length_b 23.0863(12)
_cell_length_c 30.1822(16)
_cell_measurement_reflns_used 3358
_cell_measurement_temperature 170(2)
_cell_measurement_theta_max 22.52
_cell_measurement_theta_min 2.22
_cell_volume 7012.5(6)
_computing_cell_refinement 'Bruker SMART'
_computing_data_collection 'Bruker SMART'
_computing_data_reduction 'Bruker SAINT'
_computing_molecular_graphics 'Bruker SHELXTL'
_computing_publication_material 'Bruker SHELXTL'
_computing_structure_refinement 'SHELXL-97 (Sheldrick, 1997)'
_computing_structure_solution 'SHELXS-97 (Sheldrick, 1990)'
_diffrn_ambient_temperature 170(2)
_diffrn_measured_fraction_theta_full 0.965
_diffrn_measured_fraction_theta_max 0.965
_diffrn_measurement_device_type 'CCD area detector'
_diffrn_measurement_method 'phi and omega scans'
_diffrn_radiation_monochromator graphite
_diffrn_radiation_source 'fine-focus sealed tube'
_diffrn_radiation_type MoK\a
_diffrn_radiation_wavelength 0.71073
_diffrn_reflns_av_R_equivalents 0.1080
_diffrn_reflns_av_sigmaI/netI 0.1793
_diffrn_reflns_limit_h_max 9
_diffrn_reflns_limit_h_min -12
_diffrn_reflns_limit_k_max 29
_diffrn_reflns_limit_k_min -26
_diffrn_reflns_limit_l_max 40
_diffrn_reflns_limit_l_min -38
_diffrn_reflns_number 42379
_diffrn_reflns_theta_full 28.29
_diffrn_reflns_theta_max 28.29
_diffrn_reflns_theta_min 1.76
_exptl_absorpt_coefficient_mu 0.635
_exptl_absorpt_correction_type none
_exptl_crystal_colour Orange
_exptl_crystal_density_diffrn 1.577
_exptl_crystal_description Block
_exptl_crystal_F_000 3424
_exptl_crystal_size_max 0.3
_exptl_crystal_size_mid 0.2
_exptl_crystal_size_min 0.2
_refine_diff_density_max 0.712
_refine_diff_density_min -0.533
_refine_diff_density_rms 0.066
_refine_ls_extinction_method none
_refine_ls_goodness_of_fit_ref 0.743
_refine_ls_hydrogen_treatment constr
_refine_ls_matrix_type full
_refine_ls_number_parameters 479
_refine_ls_number_reflns 8423
_refine_ls_number_restraints 0
_refine_ls_restrained_S_all 0.743
_refine_ls_R_factor_all 0.1120
_refine_ls_R_factor_gt 0.0460
_refine_ls_shift/su_max 0.001
_refine_ls_shift/su_mean 0.000
_refine_ls_structure_factor_coef Fsqd
_refine_ls_weighting_details 'calc w=1/[\s^2^(Fo^2^)+(0.0322P)^2^+0.0000P] where P=(Fo^2^+2Fc^2^)/3'
_refine_ls_weighting_scheme calc
_refine_ls_wR_factor_gt 0.0888
_refine_ls_wR_factor_ref 0.0959
_reflns_number_gt 3542
_reflns_number_total 8423
_reflns_threshold_expression >2sigma(I)
_cod_data_source_file ja204008u_si_003.cif
_cod_data_source_block CCDC-822918
_cod_database_code 4106506

loop_
_symmetry_equiv_pos_as_xyz
'x, y, z'
'-x+1/2, -y, z+1/2'
'-x, y+1/2, -z+1/2'
'x+1/2, -y+1/2, -z'
'-x, -y, -z'
'x-1/2, y, -z-1/2'
'x, -y-1/2, z-1/2'
'-x-1/2, y-1/2, z'

loop_
_atom_site_label
_atom_site_type_symbol
_atom_site_fract_x
_atom_site_fract_y
_atom_site_fract_z
_atom_site_U_iso_or_equiv
_atom_site_adp_type
_atom_site_occupancy
_atom_site_symmetry_multiplicity
_atom_site_calc_flag
_atom_site_refinement_flags
_atom_site_disorder_assembly
_atom_site_disorder_group
C1 C 0.8663(3) 0.15671(13) 0.69162(10) 0.0265(8) Uani 1 1 d . . .
H1 H 0.9120 0.1213 0.6868 0.032 Uiso 1 1 calc R . .
C2 C 0.9094(3) 0.19203(14) 0.72653(10) 0.0302(8) Uani 1 1 d . . .
H2 H 0.9820 0.1804 0.7446 0.036 Uiso 1 1 calc R . .
C3 C 0.8457(3) 0.24335(14) 0.73437(9) 0.0308(9) Uani 1 1 d . . .
H3 H 0.8721 0.2673 0.7584 0.037 Uiso 1 1 calc R . .
C4 C 0.7407(3) 0.26024(13) 0.70641(10) 0.0245(8) Uani 1 1 d . . .
C5 C 0.6766(3) 0.31423(14) 0.70894(11) 0.0353(9) Uani 1 1 d . . .
H5 H 0.6985 0.3404 0.7321 0.042 Uiso 1 1 calc R . .
C6 C 0.5839(3) 0.32917(15) 0.67854(12) 0.0415(10) Uani 1 1 d . . .
H6 H 0.5437 0.3663 0.6801 0.050 Uiso 1 1 calc R . .
C7 C 0.5460(3) 0.29100(14) 0.64478(11) 0.0351(9) Uani 1 1 d . . .
H7 H 0.4805 0.3024 0.6239 0.042 Uiso 1 1 calc R . .
C8 C 0.6028(3) 0.23729(13) 0.64177(10) 0.0242(8) Uani 1 1 d . . .
C9 C 0.7027(3) 0.22154(13) 0.67164(9) 0.0216(7) Uani 1 1 d . . .
C10 C 0.5444(3) 0.22246(13) 0.56416(9) 0.0333(9) Uani 1 1 d . . .
H10A H 0.4677 0.2485 0.5662 0.050 Uiso 1 1 calc R . .
H10B H 0.5272 0.1928 0.5417 0.050 Uiso 1 1 calc R . .
H10C H 0.6234 0.2448 0.5558 0.050 Uiso 1 1 calc R . .
C11 C 0.4408(3) 0.16086(13) 0.62102(10) 0.0247(8) Uani 1 1 d . . .
H11 H 0.4083 0.1411 0.5936 0.030 Uiso 1 1 calc R . .
C12 C 0.3282(3) 0.19942(13) 0.63711(10) 0.0296(8) Uani 1 1 d . . .
H12A H 0.3071 0.2284 0.6140 0.035 Uiso 1 1 calc R . .
H12B H 0.3570 0.2205 0.6640 0.035 Uiso 1 1 calc R . .
C13 C 0.2038(3) 0.16439(13) 0.64764(11) 0.0358(9) Uani 1 1 d . . .
H13A H 0.1339 0.1904 0.6593 0.043 Uiso 1 1 calc R . .
H13B H 0.1700 0.1461 0.6202 0.043 Uiso 1 1 calc R . .
C14 C 0.2346(3) 0.11816(14) 0.68155(10) 0.0316(8) Uani 1 1 d . . .
H14A H 0.1540 0.0947 0.6872 0.038 Uiso 1 1 calc R . .
H14B H 0.2618 0.1366 0.7098 0.038 Uiso 1 1 calc R . .
C15 C 0.3457(3) 0.07914(13) 0.66483(10) 0.0292(8) Uani 1 1 d . . .
H15A H 0.3155 0.0589 0.6377 0.035 Uiso 1 1 calc R . .
H15B H 0.3655 0.0495 0.6876 0.035 Uiso 1 1 calc R . .
C16 C 0.4729(3) 0.11329(12) 0.65440(10) 0.0235(7) Uani 1 1 d . . .
H16 H 0.5046 0.1320 0.6824 0.028 Uiso 1 1 calc R . .
C17 C 0.5352(3) 0.03181(12) 0.60401(10) 0.0286(8) Uani 1 1 d . . .
H17A H 0.6108 0.0128 0.5896 0.043 Uiso 1 1 calc R . .
H17B H 0.4789 0.0501 0.5815 0.043 Uiso 1 1 calc R . .
H17C H 0.4832 0.0029 0.6204 0.043 Uiso 1 1 calc R . .
C18 C 0.6666(3) 0.04590(12) 0.66791(10) 0.0227(8) Uani 1 1 d . . .
C19 C 0.6294(3) 0.02301(13) 0.70753(10) 0.0289(8) Uani 1 1 d . . .
H19 H 0.5429 0.0305 0.7188 0.035 Uiso 1 1 calc R . .
C20 C 0.7185(4) -0.01182(13) 0.73207(10) 0.0335(8) Uani 1 1 d . . .
H20 H 0.6924 -0.0261 0.7603 0.040 Uiso 1 1 calc R . .
C21 C 0.8408(3) -0.02528(13) 0.71598(10) 0.0305(8) Uani 1 1 d . . .
H21 H 0.8971 -0.0507 0.7321 0.037 Uiso 1 1 calc R . .
C22 C 0.8846(3) -0.00173(13) 0.67552(10) 0.0264(8) Uani 1 1 d . . .
C23 C 1.0096(3) -0.01196(13) 0.65574(11) 0.0294(8) Uani 1 1 d . . .
H23 H 1.0698 -0.0384 0.6690 0.035 Uiso 1 1 calc R . .
C24 C 1.0442(3) 0.01603(14) 0.61759(11) 0.0300(8) Uani 1 1 d . . .
H24 H 1.1258 0.0074 0.6033 0.036 Uiso 1 1 calc R . .
C25 C 0.9580(3) 0.05754(14) 0.59984(10) 0.0282(8) Uani 1 1 d . . .
H25 H 0.9857 0.0786 0.5744 0.034 Uiso 1 1 calc R . .
C26 C 0.7982(3) 0.03644(12) 0.65313(10) 0.0240(7) Uani 1 1 d . . .
C27 C 0.9280(3) 0.21727(15) 0.56995(10) 0.0285(8) Uani 1 1 d . . .
C28 C 1.0283(3) 0.25778(15) 0.55406(10) 0.0417(10) Uani 1 1 d . . .
H28A H 0.9849 0.2895 0.5380 0.063 Uiso 1 1 calc R . .
H28B H 1.0897 0.2376 0.5341 0.063 Uiso 1 1 calc R . .
H28C H 1.0777 0.2735 0.5793 0.063 Uiso 1 1 calc R . .
C29 C 0.6784(3) 0.08837(14) 0.51227(11) 0.0339(9) Uani 1 1 d . . .
C30 C 0.6709(4) 0.06430(16) 0.46761(10) 0.0496(11) Uani 1 1 d . . .
H30A H 0.7063 0.0247 0.4677 0.074 Uiso 1 1 calc R . .
H30B H 0.7235 0.0883 0.4473 0.074 Uiso 1 1 calc R . .
H30C H 0.5781 0.0637 0.4578 0.074 Uiso 1 1 calc R . .
C31 C 0.4650(4) 0.85661(16) 0.66372(14) 0.0477(10) Uani 1 1 d . . .
C32 C 0.1416(7) 0.0908(2) 0.46470(18) 0.0878(18) Uani 1 1 d . . .
F1 F 0.5448(2) 0.87162(12) 0.63143(8) 0.0815(8) Uani 1 1 d . A .
F2 F 0.5112(2) 0.87902(10) 0.70113(7) 0.0704(7) Uani 1 1 d . A .
F3 F 0.4532(5) 0.7978(2) 0.67675(16) 0.0539(15) Uiso 0.50 1 d P A 1
F4 F 0.1611(6) 0.0337(3) 0.46149(19) 0.0934(19) Uiso 0.50 1 d P B 1
F3* F 0.4915(5) 0.8013(2) 0.65983(15) 0.0478(14) Uiso 0.50 1 d P A 2
F4* F 0.0819(5) 0.0386(2) 0.47727(17) 0.0760(16) Uiso 0.50 1 d P B 2
F5 F 0.0300(4) 0.1146(2) 0.46722(18) 0.200(2) Uani 1 1 d . B .
F6 F 0.1765(5) 0.0995(2) 0.42512(11) 0.207(2) Uani 1 1 d . B .
Fe1 Fe 0.71689(4) 0.133521(18) 0.607025(13) 0.02222(12) Uani 1 1 d . . .
N1 N 0.7664(2) 0.16935(10) 0.66491(7) 0.0216(6) Uani 1 1 d . . .
N2 N 0.5671(2) 0.19405(10) 0.60803(8) 0.0234(6) Uani 1 1 d . . .
N3 N 0.5852(2) 0.07733(10) 0.63568(7) 0.0210(6) Uani 1 1 d . . .
N4 N 0.8396(2) 0.06881(10) 0.61697(8) 0.0235(6) Uani 1 1 d . . .
N5 N 0.8486(3) 0.18595(11) 0.58215(8) 0.0293(7) Uani 1 1 d . . .
N6 N 0.6835(3) 0.10659(11) 0.54705(9) 0.0304(7) Uani 1 1 d . . .
O1 O 0.3068(2) 0.93897(10) 0.64541(8) 0.0547(7) Uani 1 1 d . . .
O2 O 0.2246(2) 0.86355(12) 0.69256(7) 0.0625(8) Uani 1 1 d . . .
O3 O 0.2584(2) 0.84437(9) 0.61481(7) 0.0418(6) Uani 1 1 d . . .
O4 O 0.3757(4) 0.08857(18) 0.49343(14) 0.1488(17) Uani 1 1 d . . .
O5 O 0.2665(3) 0.17651(14) 0.49408(12) 0.1151(13) Uani 1 1 d . . .
O6 O 0.1809(6) 0.1183(3) 0.5417(2) 0.081(2) Uiso 0.50 1 d P . .
O6* O 0.2284(5) 0.0862(2) 0.54420(15) 0.0431(13) Uiso 0.50 1 d P B .
S1 S 0.29456(8) 0.87798(4) 0.65306(3) 0.0329(2) Uani 1 1 d . A .
S2 S 0.25823(10) 0.11742(5) 0.50362(3) 0.0463(3) Uani 1 1 d . B .

loop_
_atom_site_aniso_label
_atom_site_aniso_U_11
_atom_site_aniso_U_22
_atom_site_aniso_U_33
_atom_site_aniso_U_23
_atom_site_aniso_U_13
_atom_site_aniso_U_12
C1 0.032(2) 0.025(2) 0.0224(19) 0.0045(15) 0.0008(16) -0.0016(15)
C2 0.033(2) 0.037(2) 0.0208(19) 0.0030(16) -0.0058(16) -0.0084(17)
C3 0.042(2) 0.035(2) 0.0157(19) -0.0014(15) -0.0018(16) -0.0118(17)
C4 0.023(2) 0.028(2) 0.0231(18) -0.0030(14) 0.0023(14) -0.0070(14)
C5 0.033(2) 0.029(2) 0.044(2) -0.0150(17) 0.0030(18) -0.0058(16)
C6 0.031(2) 0.027(2) 0.067(3) -0.018(2) -0.003(2) 0.0028(17)
C7 0.027(2) 0.028(2) 0.051(2) -0.0019(18) -0.0099(17) -0.0013(16)
C8 0.0217(19) 0.024(2) 0.0275(19) 0.0019(16) -0.0002(15) -0.0054(14)
C9 0.025(2) 0.0220(19) 0.0183(17) 0.0029(13) 0.0044(15) -0.0043(15)
C10 0.041(2) 0.033(2) 0.026(2) 0.0095(16) -0.0061(16) -0.0019(16)
C11 0.024(2) 0.026(2) 0.0243(18) -0.0026(15) -0.0035(14) -0.0043(15)
C12 0.027(2) 0.024(2) 0.038(2) 0.0005(16) -0.0002(16) 0.0019(15)
C13 0.026(2) 0.032(2) 0.050(2) -0.0039(18) 0.0008(18) 0.0011(16)
C14 0.020(2) 0.041(2) 0.0349(19) -0.0078(17) -0.0002(16) -0.0050(15)
C15 0.030(2) 0.025(2) 0.033(2) -0.0001(15) 0.0021(16) -0.0027(15)
C16 0.026(2) 0.0226(19) 0.0218(17) -0.0024(14) 0.0000(15) 0.0001(14)
C17 0.032(2) 0.023(2) 0.0302(19) -0.0037(16) -0.0009(16) -0.0057(14)
C18 0.026(2) 0.0177(19) 0.0247(19) -0.0014(14) -0.0026(15) 0.0010(14)
C19 0.026(2) 0.031(2) 0.029(2) 0.0048(16) 0.0062(16) -0.0002(16)
C20 0.043(2) 0.034(2) 0.0227(19) 0.0086(15) -0.0010(18) -0.0011(19)
C21 0.037(2) 0.023(2) 0.032(2) 0.0040(16) -0.0096(17) 0.0016(16)
C22 0.028(2) 0.021(2) 0.030(2) -0.0052(15) -0.0046(16) -0.0001(15)
C23 0.026(2) 0.025(2) 0.037(2) -0.0059(17) -0.0111(17) 0.0011(15)
C24 0.0192(19) 0.031(2) 0.040(2) -0.0098(17) -0.0012(16) 0.0026(15)
C25 0.026(2) 0.035(2) 0.0238(19) -0.0086(16) 0.0038(16) -0.0059(16)
C26 0.029(2) 0.0189(18) 0.0237(18) -0.0009(14) 0.0008(16) -0.0019(15)
C27 0.035(2) 0.029(2) 0.022(2) -0.0006(16) -0.0011(16) -0.0015(17)
C28 0.042(3) 0.047(3) 0.036(2) 0.0066(19) 0.0010(18) -0.0134(19)
C29 0.044(2) 0.031(2) 0.027(2) 0.0021(17) 0.0004(17) -0.0050(16)
C30 0.072(3) 0.053(3) 0.024(2) -0.0081(18) 0.0014(19) 0.003(2)
C31 0.050(3) 0.031(3) 0.062(3) -0.002(2) -0.012(2) 0.0006(19)
C32 0.138(6) 0.061(4) 0.064(4) 0.018(3) -0.056(4) -0.012(4)
F1 0.0366(15) 0.119(2) 0.0887(18) -0.0031(17) 0.0186(13) 0.0106(14)
F2 0.0500(15) 0.0879(19) 0.0733(16) -0.0255(14) -0.0253(12) -0.0010(13)
F5 0.089(3) 0.183(4) 0.328(7) 0.026(4) -0.126(4) -0.007(3)
F6 0.267(6) 0.308(6) 0.047(2) 0.002(3) -0.047(3) -0.096(4)
Fe1 0.0240(3) 0.0231(3) 0.0195(2) -0.0003(2) -0.0001(2) -0.0008(2)
N1 0.0241(17) 0.0241(15) 0.0167(14) 0.0045(11) 0.0017(12) -0.0012(12)
N2 0.0261(16) 0.0226(16) 0.0214(15) 0.0025(13) -0.0041(12) -0.0025(11)
N3 0.0219(16) 0.0214(16) 0.0198(15) -0.0031(12) -0.0014(11) 0.0008(11)
N4 0.0230(16) 0.0248(16) 0.0227(16) -0.0038(12) 0.0010(12) -0.0005(12)
N5 0.0374(19) 0.0304(18) 0.0200(15) -0.0001(13) -0.0038(13) 0.0008(14)
N6 0.0339(19) 0.0304(18) 0.0269(17) 0.0008(13) 0.0022(14) -0.0032(13)
O1 0.0436(17) 0.0270(15) 0.094(2) 0.0020(14) 0.0035(15) 0.0020(12)
O2 0.0483(18) 0.104(2) 0.0349(15) 0.0131(15) 0.0055(13) -0.0235(16)
O3 0.0425(17) 0.0457(16) 0.0371(15) -0.0027(11) -0.0081(11) -0.0023(11)
O4 0.080(3) 0.175(4) 0.192(4) 0.005(3) -0.006(3) 0.066(3)
O5 0.119(3) 0.057(2) 0.168(4) 0.012(2) -0.039(2) -0.030(2)
S1 0.0297(5) 0.0329(6) 0.0362(5) 0.0029(4) 0.0016(4) -0.0011(4)
S2 0.0439(7) 0.0611(8) 0.0338(5) -0.0017(5) -0.0008(5) -0.0085(5)

loop_
_atom_type_symbol
_atom_type_description
_atom_type_scat_dispersion_real
_atom_type_scat_dispersion_imag
_atom_type_scat_source
C C 0.0033 0.0016 'International Tables Vol C Tables 4.2.6.8 and 6.1.1.4'
H H 0.0000 0.0000 'International Tables Vol C Tables 4.2.6.8 and 6.1.1.4'
N N 0.0061 0.0033 'International Tables Vol C Tables 4.2.6.8 and 6.1.1.4'
O O 0.0106 0.0060 'International Tables Vol C Tables 4.2.6.8 and 6.1.1.4'
F F 0.0171 0.0103 'International Tables Vol C Tables 4.2.6.8 and 6.1.1.4'
S S 0.1246 0.1234 'International Tables Vol C Tables 4.2.6.8 and 6.1.1.4'
Fe Fe 0.3463 0.8444 'International Tables Vol C Tables 4.2.6.8 and 6.1.1.4'

loop_
_geom_angle_atom_site_label_1
_geom_angle_atom_site_label_2
_geom_angle_atom_site_label_3
_geom_angle
N1 C1 C2 124.4(3)
N1 C1 H1 117.8
C2 C1 H1 117.8
C3 C2 C1 119.3(3)
C3 C2 H2 120.3
C1 C2 H2 120.3
C2 C3 C4 119.2(3)
C2 C3 H3 120.4
C4 C3 H3 120.4
C5 C4 C3 123.9(3)
C5 C4 C9 118.1(3)
C3 C4 C9 117.9(3)
C6 C5 C4 120.4(3)
C6 C5 H5 119.8
C4 C5 H5 119.8
C5 C6 C7 121.4(3)
C5 C6 H6 119.3
C7 C6 H6 119.3
C8 C7 C6 120.3(3)
C8 C7 H7 119.9
C6 C7 H7 119.9
C7 C8 C9 119.6(3)
C7 C8 N2 124.0(3)
C9 C8 N2 116.4(3)
N1 C9 C8 117.8(3)
N1 C9 C4 122.0(3)
C8 C9 C4 120.2(3)
N2 C10 H10A 109.5
N2 C10 H10B 109.5
H10A C10 H10B 109.5
N2 C10 H10C 109.5
H10A C10 H10C 109.5
H10B C10 H10C 109.5
C12 C11 C16 111.6(2)
C12 C11 N2 114.0(3)
C16 C11 N2 110.6(2)
C12 C11 H11 106.7
C16 C11 H11 106.7
N2 C11 H11 106.7
C11 C12 C13 111.6(3)
C11 C12 H12A 109.3
C13 C12 H12A 109.3
C11 C12 H12B 109.3
C13 C12 H12B 109.3
H12A C12 H12B 108.0
C14 C13 C12 110.4(3)
C14 C13 H13A 109.6
C12 C13 H13A 109.6
C14 C13 H13B 109.6
C12 C13 H13B 109.6
H13A C13 H13B 108.1
C13 C14 C15 110.1(3)
C13 C14 H14A 109.6
C15 C14 H14A 109.6
C13 C14 H14B 109.6
C15 C14 H14B 109.6
H14A C14 H14B 108.2
C14 C15 C16 112.1(3)
C14 C15 H15A 109.2
C16 C15 H15A 109.2
C14 C15 H15B 109.2
C16 C15 H15B 109.2
H15A C15 H15B 107.9
N3 C16 C11 107.9(2)
N3 C16 C15 114.7(2)
C11 C16 C15 109.2(2)
N3 C16 H16 108.3
C11 C16 H16 108.3
C15 C16 H16 108.3
N3 C17 H17A 109.5
N3 C17 H17B 109.5
H17A C17 H17B 109.5
N3 C17 H17C 109.5
H17A C17 H17C 109.5
H17B C17 H17C 109.5
C19 C18 C26 118.4(3)
C19 C18 N3 128.5(3)
C26 C18 N3 113.0(3)
C18 C19 C20 120.4(3)
C18 C19 H19 119.8
C20 C19 H19 119.8
C21 C20 C19 121.2(3)
C21 C20 H20 119.4
C19 C20 H20 119.4
C20 C21 C22 120.4(3)
C20 C21 H21 119.8
C22 C21 H21 119.8
C21 C22 C26 117.6(3)
C21 C22 C23 125.5(3)
C26 C22 C23 116.8(3)
C24 C23 C22 120.3(3)
C24 C23 H23 119.9
C22 C23 H23 119.9
C23 C24 C25 119.3(3)
C23 C24 H24 120.4
C25 C24 H24 120.4
N4 C25 C24 122.9(3)
N4 C25 H25 118.6
C24 C25 H25 118.6
N4 C26 C22 121.9(3)
N4 C26 C18 116.5(3)
C22 C26 C18 121.5(3)
N5 C27 C28 179.3(4)
C27 C28 H28A 109.5
C27 C28 H28B 109.5
H28A C28 H28B 109.5
C27 C28 H28C 109.5
H28A C28 H28C 109.5
H28B C28 H28C 109.5
N6 C29 C30 179.3(4)
C29 C30 H30A 109.5
C29 C30 H30B 109.5
H30A C30 H30B 109.5
C29 C30 H30C 109.5
H30A C30 H30C 109.5
H30B C30 H30C 109.5
F1 C31 F3* 93.8(4)
F1 C31 F2 108.4(3)
F3* C31 F2 112.7(4)
F1 C31 F3 120.7(4)
F3* C31 F3 27.0(3)
F2 C31 F3 99.6(3)
F1 C31 S1 112.1(3)
F3* C31 S1 116.2(3)
F2 C31 S1 112.1(3)
F3 C31 S1 103.3(3)
F5 C32 F6 103.7(5)
F5 C32 F4 124.7(6)
F6 C32 F4 92.7(6)
F5 C32 F4* 88.7(6)
F6 C32 F4* 120.8(5)
F4 C32 F4* 39.9(3)
F5 C32 S2 113.7(5)
F6 C32 S2 112.9(5)
F4 C32 S2 107.0(4)
F4* C32 S2 113.8(4)
N6 Fe1 N5 87.56(10)
N6 Fe1 N4 90.44(10)
N5 Fe1 N4 95.97(11)
N6 Fe1 N1 172.31(10)
N5 Fe1 N1 84.82(10)
N4 Fe1 N1 91.40(10)
N6 Fe1 N3 94.53(10)
N5 Fe1 N3 177.06(10)
N4 Fe1 N3 81.95(10)
N1 Fe1 N3 93.13(9)
N6 Fe1 N2 96.00(10)
N5 Fe1 N2 94.73(10)
N4 Fe1 N2 167.73(10)
N1 Fe1 N2 83.60(10)
N3 Fe1 N2 87.13(9)
C1 N1 C9 117.2(3)
C1 N1 Fe1 129.2(2)
C9 N1 Fe1 112.00(19)
C8 N2 C10 110.7(2)
C8 N2 C11 111.4(2)
C10 N2 C11 108.6(2)
C8 N2 Fe1 107.02(18)
C10 N2 Fe1 113.40(18)
C11 N2 Fe1 105.76(17)
C18 N3 C17 105.2(2)
C18 N3 C16 116.2(2)
C17 N3 C16 111.7(2)
C18 N3 Fe1 103.46(18)
C17 N3 Fe1 112.98(17)
C16 N3 Fe1 107.09(17)
C25 N4 C26 118.1(3)
C25 N4 Fe1 131.0(2)
C26 N4 Fe1 110.02(19)
C27 N5 Fe1 176.2(3)
C29 N6 Fe1 172.1(3)
O6* O6 S2 75.7(6)
O6 O6* S2 68.0(6)
O2 S1 O1 114.05(16)
O2 S1 O3 114.88(14)
O1 S1 O3 115.01(15)
O2 S1 C31 104.81(18)
O1 S1 C31 102.40(16)
O3 S1 C31 103.59(16)
O6 S2 O4 131.8(3)
O6 S2 O5 100.9(3)
O4 S2 O5 111.8(2)
O6 S2 O6* 36.2(3)
O4 S2 O6* 97.2(3)
O5 S2 O6* 132.1(3)
O6 S2 C32 100.6(4)
O4 S2 C32 104.5(3)
O5 S2 C32 104.0(2)
O6* S2 C32 104.5(3)

loop_
_geom_bond_atom_site_label_1
_geom_bond_atom_site_label_2
_geom_bond_distance
C1 N1 1.321(3)
C1 C2 1.401(4)
C1 H1 0.9500
C2 C3 1.368(4)
C2 H2 0.9500
C3 C4 1.408(4)
C3 H3 0.9500
C4 C5 1.406(4)
C4 C9 1.430(4)
C5 C6 1.353(4)
C5 H5 0.9500
C6 C7 1.400(4)
C6 H6 0.9500
C7 C8 1.368(4)
C7 H7 0.9500
C8 C9 1.399(4)
C8 N2 1.471(3)
C9 N1 1.380(3)
C10 N2 1.495(3)
C10 H10A 0.9800
C10 H10B 0.9800
C10 H10C 0.9800
C11 C12 1.521(4)
C11 C16 1.525(4)
C11 N2 1.535(3)
C11 H11 1.0000
C12 C13 1.523(4)
C12 H12A 0.9900
C12 H12B 0.9900
C13 C14 1.510(4)
C13 H13A 0.9900
C13 H13B 0.9900
C14 C15 1.522(4)
C14 H14A 0.9900
C14 H14B 0.9900
C15 C16 1.537(4)
C15 H15A 0.9900
C15 H15B 0.9900
C16 N3 1.512(3)
C16 H16 1.0000
C17 N3 1.507(3)
C17 H17A 0.9800
C17 H17B 0.9800
C17 H17C 0.9800
C18 C19 1.360(4)
C18 C26 1.415(4)
C18 N3 1.464(3)
C19 C20 1.414(4)
C19 H19 0.9500
C20 C21 1.359(4)
C20 H20 0.9500
C21 C22 1.408(4)
C21 H21 0.9500
C22 C26 1.410(4)
C22 C23 1.412(4)
C23 C24 1.365(4)
C23 H23 0.9500
C24 C25 1.399(4)
C24 H24 0.9500
C25 N4 1.325(3)
C25 H25 0.9500
C26 N4 1.387(3)
C27 N5 1.139(4)
C27 C28 1.457(4)
C28 H28A 0.9800
C28 H28B 0.9800
C28 H28C 0.9800
C29 N6 1.132(3)
C29 C30 1.460(4)
C30 H30A 0.9800
C30 H30B 0.9800
C30 H30C 0.9800
C31 F1 1.309(4)
C31 F3* 1.311(5)
C31 F2 1.326(4)
C31 F3 1.419(6)
C31 S1 1.813(4)
C32 F5 1.252(7)
C32 F6 1.261(6)
C32 F4 1.336(7)
C32 F4* 1.399(7)
C32 S2 1.770(5)
Fe1 N6 1.943(3)
Fe1 N5 1.946(3)
Fe1 N4 1.961(2)
Fe1 N1 1.996(2)
Fe1 N3 2.046(2)
Fe1 N2 2.056(2)
O1 S1 1.432(2)
O2 S1 1.424(2)
O3 S1 1.438(2)
O4 S2 1.391(3)
O5 S2 1.397(3)
O6 O6* 0.885(7)
O6 S2 1.390(6)
O6* S2 1.452(5)

loop_
_geom_torsion_atom_site_label_1
_geom_torsion_atom_site_label_2
_geom_torsion_atom_site_label_3
_geom_torsion_atom_site_label_4
_geom_torsion
N1 C1 C2 C3 0.0(5)
C1 C2 C3 C4 -1.7(5)
C2 C3 C4 C5 -174.0(3)
C2 C3 C4 C9 1.9(4)
C3 C4 C5 C6 174.5(3)
C9 C4 C5 C6 -1.4(5)
C4 C5 C6 C7 2.1(5)
C5 C6 C7 C8 -0.2(5)
C6 C7 C8 C9 -2.4(5)
C6 C7 C8 N2 178.7(3)
C7 C8 C9 N1 -173.9(3)
N2 C8 C9 N1 5.1(4)
C7 C8 C9 C4 3.0(4)
N2 C8 C9 C4 -178.0(2)
C5 C4 C9 N1 175.6(3)
C3 C4 C9 N1 -0.5(4)
C5 C4 C9 C8 -1.1(4)
C3 C4 C9 C8 -177.3(3)
C16 C11 C12 C13 -56.1(3)
N2 C11 C12 C13 177.6(2)
C11 C12 C13 C14 56.7(3)
C12 C13 C14 C15 -57.1(3)
C13 C14 C15 C16 58.1(3)
C12 C11 C16 N3 179.9(2)
N2 C11 C16 N3 -52.0(3)
C12 C11 C16 C15 54.7(3)
N2 C11 C16 C15 -177.2(2)
C14 C15 C16 N3 -177.4(2)
C14 C15 C16 C11 -56.2(3)
C26 C18 C19 C20 -3.2(5)
N3 C18 C19 C20 172.7(3)
C18 C19 C20 C21 -2.8(5)
C19 C20 C21 C22 3.9(5)
C20 C21 C22 C26 0.9(5)
C20 C21 C22 C23 179.3(3)
C21 C22 C23 C24 -176.1(3)
C26 C22 C23 C24 2.3(4)
C22 C23 C24 C25 3.9(4)
C23 C24 C25 N4 -4.1(5)
C21 C22 C26 N4 169.7(3)
C23 C22 C26 N4 -8.9(4)
C21 C22 C26 C18 -7.0(4)
C23 C22 C26 C18 174.5(3)
C19 C18 C26 N4 -168.7(3)
N3 C18 C26 N4 14.8(4)
C19 C18 C26 C22 8.1(4)
N3 C18 C26 C22 -168.4(3)
C2 C1 N1 C9 1.4(4)
C2 C1 N1 Fe1 165.7(2)
C8 C9 N1 C1 175.8(3)
C4 C9 N1 C1 -1.1(4)
C8 C9 N1 Fe1 8.8(3)
C4 C9 N1 Fe1 -168.0(2)
N6 Fe1 N1 C1 -91.3(8)
N5 Fe1 N1 C1 -83.4(3)
N4 Fe1 N1 C1 12.4(3)
N3 Fe1 N1 C1 94.5(3)
N2 Fe1 N1 C1 -178.8(3)
N6 Fe1 N1 C9 73.6(8)
N5 Fe1 N1 C9 81.5(2)
N4 Fe1 N1 C9 177.4(2)
N3 Fe1 N1 C9 -100.6(2)
N2 Fe1 N1 C9 -13.83(19)
C7 C8 N2 C10 39.4(4)
C9 C8 N2 C10 -139.6(3)
C7 C8 N2 C11 -81.5(4)
C9 C8 N2 C11 99.6(3)
C7 C8 N2 Fe1 163.4(3)
C9 C8 N2 Fe1 -15.5(3)
C12 C11 N2 C8 46.6(3)
C16 C11 N2 C8 -80.2(3)
C12 C11 N2 C10 -75.5(3)
C16 C11 N2 C10 157.8(2)
C12 C11 N2 Fe1 162.5(2)
C16 C11 N2 Fe1 35.7(3)
N6 Fe1 N2 C8 -156.77(18)
N5 Fe1 N2 C8 -68.74(18)
N4 Fe1 N2 C8 81.9(5)
N1 Fe1 N2 C8 15.50(17)
N3 Fe1 N2 C8 108.97(18)
N6 Fe1 N2 C10 -34.5(2)
N5 Fe1 N2 C10 53.6(2)
N4 Fe1 N2 C10 -155.8(4)
N1 Fe1 N2 C10 137.8(2)
N3 Fe1 N2 C10 -128.72(19)
N6 Fe1 N2 C11 84.40(18)
N5 Fe1 N2 C11 172.44(17)
N4 Fe1 N2 C11 -36.9(5)
N1 Fe1 N2 C11 -103.33(18)
N3 Fe1 N2 C11 -9.85(17)
C19 C18 N3 C17 -92.3(3)
C26 C18 N3 C17 83.7(3)
C19 C18 N3 C16 31.8(4)
C26 C18 N3 C16 -152.1(2)
C19 C18 N3 Fe1 148.9(3)
C26 C18 N3 Fe1 -35.1(3)
C11 C16 N3 C18 155.8(2)
C15 C16 N3 C18 -82.3(3)
C11 C16 N3 C17 -83.4(3)
C15 C16 N3 C17 38.4(3)
C11 C16 N3 Fe1 40.8(3)
C15 C16 N3 Fe1 162.6(2)
N6 Fe1 N3 C18 123.75(18)
N5 Fe1 N3 C18 -11(2)
N4 Fe1 N3 C18 33.95(17)
N1 Fe1 N3 C18 -57.03(18)
N2 Fe1 N3 C18 -140.45(18)
N6 Fe1 N3 C17 10.5(2)
N5 Fe1 N3 C17 -125(2)
N4 Fe1 N3 C17 -79.32(19)
N1 Fe1 N3 C17 -170.30(19)
N2 Fe1 N3 C17 106.28(19)
N6 Fe1 N3 C16 -112.95(18)
N5 Fe1 N3 C16 112(2)
N4 Fe1 N3 C16 157.25(18)
N1 Fe1 N3 C16 66.28(18)
N2 Fe1 N3 C16 -17.15(18)
C24 C25 N4 C26 -2.3(4)
C24 C25 N4 Fe1 165.8(2)
C22 C26 N4 C25 8.9(4)
C18 C26 N4 C25 -174.3(3)
C22 C26 N4 Fe1 -161.5(2)
C18 C26 N4 Fe1 15.3(3)
N6 Fe1 N4 C25 68.6(3)
N5 Fe1 N4 C25 -19.0(3)
N1 Fe1 N4 C25 -104.0(3)
N3 Fe1 N4 C25 163.1(3)
N2 Fe1 N4 C25 -169.6(4)
N6 Fe1 N4 C26 -122.60(19)
N5 Fe1 N4 C26 149.81(19)
N1 Fe1 N4 C26 64.87(19)
N3 Fe1 N4 C26 -28.09(19)
N2 Fe1 N4 C26 -0.8(6)
C28 C27 N5 Fe1 -122(33)
N6 Fe1 N5 C27 -170(4)
N4 Fe1 N5 C27 -79(4)
N1 Fe1 N5 C27 11(4)
N3 Fe1 N5 C27 -34(6)
N2 Fe1 N5 C27 95(4)
C30 C29 N6 Fe1 99(43)
N5 Fe1 N6 C29 67(2)
N4 Fe1 N6 C29 -29(2)
N1 Fe1 N6 C29 75(2)
N3 Fe1 N6 C29 -111(2)
N2 Fe1 N6 C29 161(2)
F1 C31 S1 O2 -174.7(3)
F3* C31 S1 O2 79.0(4)
F2 C31 S1 O2 -52.6(3)
F3 C31 S1 O2 53.8(3)
F1 C31 S1 O1 -55.4(3)
F3* C31 S1 O1 -161.7(4)
F2 C31 S1 O1 66.8(3)
F3 C31 S1 O1 173.1(3)
F1 C31 S1 O3 64.5(3)
F3* C31 S1 O3 -41.8(4)
F2 C31 S1 O3 -173.3(3)
F3 C31 S1 O3 -67.0(3)
O6* O6 S2 O4 -20.4(8)
O6* O6 S2 O5 -153.2(5)
O6* O6 S2 C32 100.2(6)
O6 O6* S2 O4 164.8(6)
O6 O6* S2 O5 36.7(7)
O6 O6* S2 C32 -88.1(6)
F5 C32 S2 O6 45.4(6)
F6 C32 S2 O6 163.2(6)
F4 C32 S2 O6 -96.3(6)
F4* C32 S2 O6 -54.2(6)
F5 C32 S2 O4 -176.2(5)
F6 C32 S2 O4 -58.4(6)
F4 C32 S2 O4 42.1(6)
F4* C32 S2 O4 84.3(6)
F5 C32 S2 O5 -58.8(6)
F6 C32 S2 O5 59.0(6)
F4 C32 S2 O5 159.5(5)
F4* C32 S2 O5 -158.4(5)
F5 C32 S2 O6* 82.3(5)
F6 C32 S2 O6* -159.9(5)
F4 C32 S2 O6* -59.4(6)
F4* C32 S2 O6* -17.3(6)
